data_7039823
loop_
_publ_author_name
'Wedlock, Louise E.'
'Barnard, Peter J.'
'Filipovska, Aleksandra'
'Skelton, Brian W.'
'Berners-Price, Susan J'
'Baker, Murray V.'

_publ_section_title
;
 Dinuclear Au(i) N-heterocyclic carbene complexes derived from
 unsymmetrical azolium cyclophane salts: potential probes for live cell
 imaging applications.
;
_journal_issue 30
_journal_name_full 'Dalton transactions (Cambridge, England : 2003)'
_journal_page_first 12221
_journal_page_last 12236
_journal_paper_doi 10.1039/c6dt01409g
_journal_volume 45
_journal_year 2016
_chemical_formula_moiety 'C18 H22 N4, 2(Br)'
_chemical_formula_sum 'C18 H22 Br2 N4'
_chemical_formula_weight 454.21
_space_group_IT_number 14
_symmetry_cell_setting monoclinic
_symmetry_Int_Tables_number 14
_symmetry_space_group_name_Hall '-P 2ybc'
_symmetry_space_group_name_H-M 'P 1 21/c 1'
_atom_sites_solution_hydrogens geom
_audit_creation_date 2015-01-20T07:57:03-00:00
_audit_creation_method 'WinGX routine CIF_UPDATE'
_audit_update_record
;
2015-10-21 deposited with the CCDC.
2016-07-04 downloaded from the CCDC.
;
_cell_angle_alpha 90
_cell_angle_beta 101.216(5)
_cell_angle_gamma 90
_cell_formula_units_Z 4
_cell_length_a 9.1040(4)
_cell_length_b 12.7208(6)
_cell_length_c 15.8340(10)
_cell_measurement_reflns_used 22520
_cell_measurement_temperature 100(2)
_cell_measurement_theta_max 30.0398
_cell_measurement_theta_min 2.6113
_cell_volume 1798.72(17)
_computing_cell_refinement
;
        CrysAlis RED, Oxford Diffraction Ltd.,
        Version 1.171.31.7 (release 18-10-2006 CrysAlis171 .NET)
        (compiled Oct 18 2006,16:28:17)
;
_computing_data_collection
;
        CrysAlis CCD, Oxford Diffraction Ltd.,
        Version 1.171.31.7 (release 18-10-2006 CrysAlis171 .NET)
        (compiled Oct 18 2006,16:28:17)
;
_computing_data_reduction
;
        CrysAlis RED, Oxford Diffraction Ltd.,
        Version 1.171.31.7 (release 18-10-2006 CrysAlis171 .NET)
        (compiled Oct 18 2006,16:28:17)
;
_computing_molecular_graphics 'Diamond (Brandenburg, K., (1999)'
_computing_publication_material 'WinGX Farrugia, L. J. (1999)'
_computing_structure_refinement 'SHELXL-2014/7 (Sheldrick, 2014)'
_computing_structure_solution 'SIR92 (Altomare et al., 1994)'
_diffrn_ambient_temperature 100(2)
_diffrn_detector_area_resol_mean 16.0009
_diffrn_measured_fraction_theta_full 0.996
_diffrn_measured_fraction_theta_max 0.95
_diffrn_measurement_device 'four-circle diffractometer'
_diffrn_measurement_device_type 'Oxford Diffraction Xcalibur diffractometer'
_diffrn_measurement_method '\w scans'
_diffrn_orient_matrix_UB_11 -0.0733690577
_diffrn_orient_matrix_UB_12 0.0102673969
_diffrn_orient_matrix_UB_13 -0.0231672811
_diffrn_orient_matrix_UB_21 -0.0266769165
_diffrn_orient_matrix_UB_22 0.0010805667
_diffrn_orient_matrix_UB_23 0.0391167158
_diffrn_orient_matrix_UB_31 0.0143342175
_diffrn_orient_matrix_UB_32 0.0547292613
_diffrn_orient_matrix_UB_33 0.003586299
_diffrn_radiation_monochromator graphite
_diffrn_radiation_type MoK\a
_diffrn_radiation_wavelength 0.71073
_diffrn_reflns_av_R_equivalents 0.0301
_diffrn_reflns_av_unetI/netI 0.0443
_diffrn_reflns_Laue_measured_fraction_full 0.996
_diffrn_reflns_Laue_measured_fraction_max 0.95
_diffrn_reflns_limit_h_max 12
_diffrn_reflns_limit_h_min -12
_diffrn_reflns_limit_k_max 17
_diffrn_reflns_limit_k_min -17
_diffrn_reflns_limit_l_max 21
_diffrn_reflns_limit_l_min -22
_diffrn_reflns_number 40296
_diffrn_reflns_point_group_measured_fraction_full 0.996
_diffrn_reflns_point_group_measured_fraction_max 0.95
_diffrn_reflns_theta_full 29
_diffrn_reflns_theta_max 30.136
_diffrn_reflns_theta_min 2.787
_exptl_absorpt_coefficient_mu 4.514
_exptl_absorpt_correction_T_max 1.21416
_exptl_absorpt_correction_T_min 0.73697
_exptl_absorpt_correction_type multi-scan
_exptl_absorpt_process_details
;
        CrysAlis RED, Oxford Diffraction Ltd.,
        Version 1.171.29.9 (release 23-03-2006 CrysAlis171 .NET)
        Empirical absorption correction using spherical harmonics,
 implemented in SCALE3 ABSPACK scaling algorithm.

;
_exptl_crystal_colour colourless
_exptl_crystal_density_diffrn 1.677
_exptl_crystal_density_method 'not measured'
_exptl_crystal_description fragment
_exptl_crystal_F_000 912
_exptl_crystal_size_max .39
_exptl_crystal_size_mid .37
_exptl_crystal_size_min .22
_refine_diff_density_max 1.64
_refine_diff_density_min -0.796
_refine_diff_density_rms 0.104
_refine_ls_extinction_method none
_refine_ls_goodness_of_fit_ref 1.012
_refine_ls_hydrogen_treatment constr
_refine_ls_matrix_type full
_refine_ls_number_parameters 217
_refine_ls_number_reflns 5046
_refine_ls_number_restraints 0
_refine_ls_restrained_S_all 1.012
_refine_ls_R_factor_all 0.0439
_refine_ls_R_factor_gt 0.0307
_refine_ls_shift/su_max 0.002
_refine_ls_shift/su_mean 0
_refine_ls_structure_factor_coef Fsqd
_refine_ls_weighting_details 'w=1/[\s^2^(Fo^2^)+(0.0533P)^2^+0.6256P] where P=(Fo^2^+2Fc^2^)/3'
_refine_ls_weighting_scheme calc
_refine_ls_wR_factor_gt 0.0808
_refine_ls_wR_factor_ref 0.0837
_reflns_number_gt 4002
_reflns_number_total 5046
_reflns_threshold_expression 'I > 2\s(I)'
_cod_data_source_file c6dt01409g3.cif
_cod_data_source_block lw1b39
_cod_depositor_comments 'Adding full bibliography for 7039821--7039830.cif.'
_cod_original_sg_symbol_H-M 'P 21/c'
_cod_database_code 7039823

loop_
_symmetry_equiv_pos_as_xyz
'x, y, z'
'-x, y+1/2, -z+1/2'
'-x, -y, -z'
'x, -y-1/2, z-1/2'

loop_
_atom_site_label
_atom_site_type_symbol
_atom_site_fract_x
_atom_site_fract_y
_atom_site_fract_z
_atom_site_U_iso_or_equiv
_atom_site_adp_type
_atom_site_occupancy
_atom_site_calc_flag
Br1 Br -0.05008(2) 0.27957(2) 0.50094(2) 0.01824(7) Uani 1 d
Br2 Br 0.54733(3) 0.36053(2) 0.24535(2) 0.03021(8) Uani 1 d
C0 C 0.3647(2) 0.12038(18) 0.48210(14) 0.0189(4) Uani 1 d
H0A H 0.2963 0.1747 0.4973 0.023 Uiso 1 calc
H0B H 0.4002 0.0771 0.534 0.023 Uiso 1 calc
C1 C 0.2776(3) 0.05017(18) 0.41085(14) 0.0211(5) Uani 1 d
H1A H 0.3455 -0.0037 0.3945 0.025 Uiso 1 calc
H1B H 0.1962 0.0135 0.4323 0.025 Uiso 1 calc
N21 N 0.2138(2) 0.11407(15) 0.33514(12) 0.0170(4) Uani 1 d
C22 C 0.1158(2) 0.19196(17) 0.33473(13) 0.0167(4) Uani 1 d
H22 H 0.0689 0.2108 0.3812 0.02 Uiso 1 calc
N23 N 0.0948(2) 0.23880(14) 0.25813(11) 0.0149(4) Uani 1 d
C24 C 0.1825(3) 0.18917(18) 0.20800(14) 0.0194(4) Uani 1 d
H24 H 0.1895 0.2068 0.1506 0.023 Uiso 1 calc
C25 C 0.2562(3) 0.11102(19) 0.25589(14) 0.0203(4) Uani 1 d
H25 H 0.3245 0.0629 0.2385 0.024 Uiso 1 calc
C2 C -0.0067(2) 0.32882(17) 0.23168(14) 0.0172(4) Uani 1 d
H2A H -0.0696 0.3403 0.2753 0.021 Uiso 1 calc
H2B H -0.0739 0.3123 0.1762 0.021 Uiso 1 calc
C31 C 0.1342(2) 0.49744(16) 0.28952(14) 0.0152(4) Uani 1 d
C32 C 0.0798(2) 0.42839(17) 0.22190(14) 0.0154(4) Uani 1 d
C33 C 0.1037(2) 0.45269(18) 0.13942(14) 0.0185(4) Uani 1 d
H33 H 0.0672 0.4066 0.0929 0.022 Uiso 1 calc
C34 C 0.1801(3) 0.54310(17) 0.12468(14) 0.0203(5) Uani 1 d
H34 H 0.1937 0.559 0.0681 0.024 Uiso 1 calc
C35 C 0.2367(3) 0.61044(18) 0.19210(15) 0.0204(5) Uani 1 d
H35 H 0.291 0.6715 0.1824 0.024 Uiso 1 calc
C36 C 0.2128(2) 0.58726(18) 0.27367(14) 0.0184(4) Uani 1 d
H36 H 0.2507 0.6334 0.3199 0.022 Uiso 1 calc
C3 C 0.1074(2) 0.48198(18) 0.37958(14) 0.0175(4) Uani 1 d
H3A H 0.0709 0.5487 0.4003 0.021 Uiso 1 calc
H3B H 0.0285 0.4282 0.3787 0.021 Uiso 1 calc
N41 N 0.2446(2) 0.44836(14) 0.44016(11) 0.0163(4) Uani 1 d
C42 C 0.3430(2) 0.37809(17) 0.42325(14) 0.0187(4) Uani 1 d
H42 H 0.3473 0.3503 0.3681 0.022 Uiso 1 calc
N43 N 0.4351(2) 0.35304(16) 0.49738(12) 0.0195(4) Uani 1 d
C44 C 0.3943(3) 0.4115(2) 0.56267(14) 0.0223(5) Uani 1 d
H44 H 0.4415 0.4103 0.6217 0.027 Uiso 1 calc
C45 C 0.2753(3) 0.47069(19) 0.52714(14) 0.0217(5) Uani 1 d
H45 H 0.2226 0.5186 0.5564 0.026 Uiso 1 calc
C4 C 0.5526(3) 0.2715(2) 0.50911(17) 0.0255(5) Uani 1 d
H4A H 0.5793 0.252 0.5707 0.031 Uiso 1 calc
H4B H 0.6434 0.2999 0.4916 0.031 Uiso 1 calc
C5 C 0.4993(2) 0.17454(19) 0.45583(15) 0.0212(5) Uani 1 d
H5A H 0.583 0.1237 0.4615 0.025 Uiso 1 calc
H5B H 0.4719 0.1951 0.3945 0.025 Uiso 1 calc

loop_
_atom_site_aniso_label
_atom_site_aniso_U_11
_atom_site_aniso_U_22
_atom_site_aniso_U_33
_atom_site_aniso_U_23
_atom_site_aniso_U_13
_atom_site_aniso_U_12
Br1 0.02120(11) 0.01890(12) 0.01522(11) -0.00256(8) 0.00501(8) 0.00272(8)
Br2 0.03139(14) 0.02336(14) 0.03770(16) 0.00797(10) 0.01122(11) 0.00178(10)
C0 0.0191(11) 0.0200(11) 0.0171(10) 0.0030(8) 0.0022(8) 0.0011(9)
C1 0.0270(12) 0.0182(11) 0.0176(11) 0.0066(9) 0.0029(9) 0.0014(9)
N21 0.0210(9) 0.0152(9) 0.0149(9) 0.0011(7) 0.0037(7) 0.0004(7)
C22 0.0210(10) 0.0156(10) 0.0142(10) -0.0006(8) 0.0047(8) -0.0013(8)
N23 0.0169(9) 0.0139(8) 0.0143(8) -0.0003(7) 0.0041(7) -0.0001(7)
C24 0.0266(11) 0.0193(11) 0.0140(10) 0.0008(8) 0.0083(8) 0.0043(9)
C25 0.0249(11) 0.0208(11) 0.0167(10) 0.0002(9) 0.0076(9) 0.0034(9)
C2 0.0174(10) 0.0148(10) 0.0196(11) 0.0004(8) 0.0040(8) 0.0019(8)
C31 0.0167(9) 0.0131(10) 0.0158(10) 0.0011(8) 0.0031(8) 0.0045(8)
C32 0.0156(9) 0.0139(10) 0.0172(10) 0.0009(8) 0.0046(8) 0.0029(8)
C33 0.0217(11) 0.0180(11) 0.0158(10) -0.0020(8) 0.0038(8) 0.0024(9)
C34 0.0247(11) 0.0189(11) 0.0189(11) 0.0031(9) 0.0081(9) 0.0031(9)
C35 0.0206(11) 0.0160(10) 0.0252(12) 0.0025(9) 0.0061(9) 0.0001(9)
C36 0.0199(10) 0.0161(11) 0.0178(10) -0.0018(8) 0.0004(8) 0.0020(8)
C3 0.0175(10) 0.0194(11) 0.0155(10) 0.0000(8) 0.0027(8) 0.0046(8)
N41 0.0186(9) 0.0165(9) 0.0139(8) -0.0002(7) 0.0034(7) 0.0004(7)
C42 0.0196(10) 0.0171(10) 0.0191(11) -0.0021(8) 0.0032(9) -0.0010(8)
N43 0.0163(9) 0.0196(10) 0.0216(10) 0.0015(7) 0.0017(7) -0.0013(7)
C44 0.0221(11) 0.0301(13) 0.0151(10) 0.0007(9) 0.0043(9) -0.0025(10)
C45 0.0244(11) 0.0259(12) 0.0156(10) -0.0020(9) 0.0060(9) -0.0007(9)
C4 0.0159(10) 0.0250(13) 0.0333(14) 0.0026(10) -0.0008(9) 0.0016(9)
C5 0.0158(10) 0.0235(12) 0.0244(12) 0.0038(9) 0.0046(9) 0.0027(9)

loop_
_atom_type_symbol
_atom_type_description
_atom_type_scat_dispersion_real
_atom_type_scat_dispersion_imag
_atom_type_scat_source
C C 0.0033 0.0016 'International Tables Vol C Tables 4.2.6.8 and 6.1.1.4'
H H 0 0 'International Tables Vol C Tables 4.2.6.8 and 6.1.1.4'
Br Br -0.2901 2.4595 'International Tables Vol C Tables 4.2.6.8 and 6.1.1.4'
N N 0.0061 0.0033 'International Tables Vol C Tables 4.2.6.8 and 6.1.1.4'

loop_
_geom_angle_atom_site_label_1
_geom_angle_atom_site_label_2
_geom_angle_atom_site_label_3
_geom_angle
C5 C0 C1 112.86(19)
C5 C0 H0A 109
C1 C0 H0A 109
C5 C0 H0B 109
C1 C0 H0B 109
H0A C0 H0B 107.8
N21 C1 C0 110.09(18)
N21 C1 H1A 109.6
C0 C1 H1A 109.6
N21 C1 H1B 109.6
C0 C1 H1B 109.6
H1A C1 H1B 108.2
C22 N21 C25 108.74(18)
C22 N21 C1 124.94(19)
C25 N21 C1 126.01(19)
N23 C22 N21 108.34(19)
N23 C22 H22 125.8
N21 C22 H22 125.8
C22 N23 C24 108.78(18)
C22 N23 C2 125.11(19)
C24 N23 C2 126.11(18)
C25 C24 N23 107.08(19)
C25 C24 H24 126.5
N23 C24 H24 126.5
C24 C25 N21 107.1(2)
C24 C25 H25 126.5
N21 C25 H25 126.5
N23 C2 C32 111.53(17)
N23 C2 H2A 109.3
C32 C2 H2A 109.3
N23 C2 H2B 109.3
C32 C2 H2B 109.3
H2A C2 H2B 108
C36 C31 C32 119.6(2)
C36 C31 C3 117.40(19)
C32 C31 C3 122.98(19)
C31 C32 C33 118.6(2)
C31 C32 C2 124.08(19)
C33 C32 C2 117.28(19)
C34 C33 C32 120.9(2)
C34 C33 H33 119.5
C32 C33 H33 119.5
C33 C34 C35 120.4(2)
C33 C34 H34 119.8
C35 C34 H34 119.8
C36 C35 C34 119.0(2)
C36 C35 H35 120.5
C34 C35 H35 120.5
C35 C36 C31 121.4(2)
C35 C36 H36 119.3
C31 C36 H36 119.3
N41 C3 C31 112.27(17)
N41 C3 H3A 109.2
C31 C3 H3A 109.2
N41 C3 H3B 109.2
C31 C3 H3B 109.2
H3A C3 H3B 107.9
C42 N41 C45 109.03(19)
C42 N41 C3 125.44(18)
C45 N41 C3 124.57(18)
N41 C42 N43 108.34(19)
N41 C42 H42 125.8
N43 C42 H42 125.8
C42 N43 C44 108.28(19)
C42 N43 C4 126.3(2)
C44 N43 C4 125.30(19)
C45 C44 N43 107.4(2)
C45 C44 H44 126.3
N43 C44 H44 126.3
C44 C45 N41 106.9(2)
C44 C45 H45 126.5
N41 C45 H45 126.5
N43 C4 C5 110.81(18)
N43 C4 H4A 109.5
C5 C4 H4A 109.5
N43 C4 H4B 109.5
C5 C4 H4B 109.5
H4A C4 H4B 108.1
C4 C5 C0 113.6(2)
C4 C5 H5A 108.8
C0 C5 H5A 108.8
C4 C5 H5B 108.8
C0 C5 H5B 108.8
H5A C5 H5B 107.7

loop_
_geom_bond_atom_site_label_1
_geom_bond_atom_site_label_2
_geom_bond_distance
C0 C5 1.532(3)
C0 C1 1.533(3)
C0 H0A 0.99
C0 H0B 0.99
C1 N21 1.471(3)
C1 H1A 0.99
C1 H1B 0.99
N21 C22 1.332(3)
N21 C25 1.383(3)
C22 N23 1.331(3)
C22 H22 0.95
N23 C24 1.383(3)
N23 C2 1.480(3)
C24 C25 1.348(3)
C24 H24 0.95
C25 H25 0.95
C2 C32 1.515(3)
C2 H2A 0.99
C2 H2B 0.99
C31 C36 1.397(3)
C31 C32 1.399(3)
C31 C3 1.506(3)
C32 C33 1.400(3)
C33 C34 1.387(3)
C33 H33 0.95
C34 C35 1.387(3)
C34 H34 0.95
C35 C36 1.382(3)
C35 H35 0.95
C36 H36 0.95
C3 N41 1.483(3)
C3 H3A 0.99
C3 H3B 0.99
N41 C42 1.329(3)
N41 C45 1.381(3)
C42 N43 1.341(3)
C42 H42 0.95
N43 C44 1.382(3)
N43 C4 1.475(3)
C44 C45 1.349(3)
C44 H44 0.95
C45 H45 0.95
C4 C5 1.520(3)
C4 H4A 0.99
C4 H4B 0.99
C5 H5A 0.99
C5 H5B 0.99

loop_
_geom_hbond_atom_site_label_D
_geom_hbond_atom_site_label_H
_geom_hbond_atom_site_label_A
_geom_hbond_distance_DH
_geom_hbond_distance_HA
_geom_hbond_distance_DA
_geom_hbond_angle_DHA
C22 H22 Br1 0.95 2.52 3.463(2) 174.3
C42 H42 Br2 0.95 2.91 3.672(2) 137.7
